data_2220260
loop_
_publ_author_name
'Liu, Lei'
'Liu, Na'
'Xu, Wei'
'Zhu, Dao-Ben'

_publ_section_title
;
 4,4'-Bis[2-(3,4-dibutyl-2-thienylethynyl)]biphenyl
;
_journal_issue 12
_journal_name_full 'Acta Crystallographica Section E'
_journal_page_first o2306
_journal_paper_doi 10.1107/S1600536808036143
_journal_volume 64
_journal_year 2008
_chemical_formula_iupac 'C40 H46 S2'
_chemical_formula_moiety 'C40 H46 S2'
_chemical_formula_sum 'C40 H46 S2'
_chemical_formula_weight 590.89
_chemical_name_systematic
;
4,4'-Bis[2-(3,4-dibutyl-2-thienylethynyl)]biphenyl
;
_space_group_IT_number 2
_symmetry_cell_setting triclinic
_symmetry_space_group_name_Hall '-P 1'
_symmetry_space_group_name_H-M 'P -1'
_atom_sites_solution_hydrogens geom
_atom_sites_solution_primary direct
_atom_sites_solution_secondary difmap
_cell_angle_alpha 85.69(3)
_cell_angle_beta 85.18(3)
_cell_angle_gamma 69.41(3)
_cell_formula_units_Z 1
_cell_length_a 9.2040(18)
_cell_length_b 9.3640(19)
_cell_length_c 10.582(2)
_cell_measurement_temperature 293(2)
_cell_volume 849.7(3)
_computing_cell_refinement 'RAPID-AUTO (Rigaku, 2001)'
_computing_data_collection 'RAPID-AUTO (Rigaku, 2001)'
_computing_data_reduction 'RAPID-AUTO (Rigaku, 2001)'
_computing_molecular_graphics 'SHELXTL (Sheldrick, 2008)'
_computing_publication_material 'SHELXTL (Sheldrick, 2008)'
_computing_structure_refinement 'SHELXL97 (Sheldrick, 2008)'
_computing_structure_solution 'SHELXS97 (Sheldrick, 2008)'
_diffrn_ambient_temperature 293(2)
_diffrn_detector_area_resol_mean 0.76
_diffrn_measured_fraction_theta_full 0.985
_diffrn_measured_fraction_theta_max 0.985
_diffrn_measurement_device_type 'Rigaku R-AXIS RAPID IP'
_diffrn_measurement_method Oscillation
_diffrn_radiation_monochromator graphite
_diffrn_radiation_source 'fine-focus sealed tube'
_diffrn_radiation_type MoK\a
_diffrn_radiation_wavelength 0.71073
_diffrn_reflns_av_R_equivalents 0.0000
_diffrn_reflns_av_sigmaI/netI 0.0270
_diffrn_reflns_limit_h_max 11
_diffrn_reflns_limit_h_min 0
_diffrn_reflns_limit_k_max 12
_diffrn_reflns_limit_k_min -10
_diffrn_reflns_limit_l_max 13
_diffrn_reflns_limit_l_min -13
_diffrn_reflns_number 3595
_diffrn_reflns_theta_full 27.48
_diffrn_reflns_theta_max 27.48
_diffrn_reflns_theta_min 2.33
_exptl_absorpt_coefficient_mu 0.183
_exptl_absorpt_correction_T_max 0.992
_exptl_absorpt_correction_T_min 0.8049
_exptl_absorpt_correction_type empirical
_exptl_absorpt_process_details '(ABSCOR; Higashi, 1995)'
_exptl_crystal_colour yellow
_exptl_crystal_density_diffrn 1.155
_exptl_crystal_density_method 'not measured'
_exptl_crystal_description neddle
_exptl_crystal_F_000 318
_exptl_crystal_size_max 0.620
_exptl_crystal_size_mid 0.402
_exptl_crystal_size_min 0.071
_refine_diff_density_max 0.435
_refine_diff_density_min -0.421
_refine_ls_extinction_method none
_refine_ls_goodness_of_fit_ref 1.073
_refine_ls_hydrogen_treatment constr
_refine_ls_matrix_type full
_refine_ls_number_parameters 190
_refine_ls_number_reflns 3595
_refine_ls_number_restraints 0
_refine_ls_restrained_S_all 1.073
_refine_ls_R_factor_all 0.0904
_refine_ls_R_factor_gt 0.0671
_refine_ls_shift/su_max 0.000
_refine_ls_shift/su_mean 0.000
_refine_ls_structure_factor_coef Fsqd
_refine_ls_weighting_details 'calc w=1/[\s^2^(Fo^2^)+(0.1672P)^2^+0.1626P] where P=(Fo^2^+2Fc^2^)/3'
_refine_ls_weighting_scheme calc
_refine_ls_wR_factor_gt 0.2085
_refine_ls_wR_factor_ref 0.2412
_reflns_number_gt 2287
_reflns_number_total 3595
_reflns_threshold_expression >2sigma(I)
_cod_data_source_file kp2189.cif
_cod_data_source_block I
_cod_depositor_comments
;
The following automatic conversions were performed:
'_symmetry_cell_setting' value 'Triclinic' changed to 'triclinic'
according to '/home/saulius/struct/CIF-dictionaries/cif_core.dic'
dictionary named 'cif_core.dic' version 2.4.1 from 2010-06-29.

Automatic conversion script
Id: cif_fix_enum 1527 2010-12-29 10:47:43Z saulius 

The following automatic conversions were performed:

'_symmetry_cell_setting' value 'Triclinic' changed to 'triclinic'
according to /home/saulius/struct/CIF-dictionaries/cif_core.dic
dictionary named 'cif_core.dic' version 2.4.1 from 2010-06-29.

Automatic conversion script
Id: cif_fix_values 1715 2011-07-08 13:25:40Z adriana 
;
_cod_original_sg_symbol_H-M P-1
_cod_database_code 2220260

loop_
_symmetry_equiv_pos_as_xyz
'x, y, z'
'-x, -y, -z'

loop_
_atom_site_type_symbol
_atom_site_label
_atom_site_fract_x
_atom_site_fract_y
_atom_site_fract_z
_atom_site_U_iso_or_equiv
_atom_site_adp_type
_atom_site_calc_flag
_atom_site_refinement_flags
_atom_site_occupancy
S S1 0.34733(8) 0.37884(8) 0.02833(7) 0.0512(3) Uani d . 1
C C1 -0.2000(4) 0.5223(4) 0.3588(3) 0.0657(9) Uani d . 1
H H1A -0.1334 0.5778 0.3558 0.079 Uiso calc R 1
C C2 -0.3290(4) 0.5588(4) 0.4443(3) 0.0615(8) Uani d . 1
H H2A -0.3467 0.6388 0.4973 0.074 Uiso calc R 1
C C3 -0.4314(3) 0.4808(3) 0.4534(2) 0.0393(5) Uani d . 1
C C4 -0.4016(4) 0.3655(4) 0.3702(4) 0.0750(12) Uani d . 1
H H4A -0.4696 0.3116 0.3721 0.090 Uiso calc R 1
C C5 -0.2733(4) 0.3276(5) 0.2840(4) 0.0816(13) Uani d . 1
H H5A -0.2573 0.2494 0.2295 0.098 Uiso calc R 1
C C6 -0.1694(3) 0.4041(3) 0.2779(2) 0.0439(6) Uani d . 1
C C7 -0.0335(3) 0.3631(3) 0.1922(3) 0.0476(6) Uani d . 1
C C8 0.0798(3) 0.3289(3) 0.1211(2) 0.0440(6) Uani d . 1
C C9 0.2138(3) 0.2853(3) 0.0369(2) 0.0415(6) Uani d . 1
C C10 0.2565(3) 0.1695(3) -0.0473(2) 0.0387(5) Uani d . 1
C C11 0.3994(3) 0.1568(3) -0.1180(2) 0.0419(6) Uani d . 1
C C12 0.4587(3) 0.2635(3) -0.0862(3) 0.0497(7) Uani d . 1
H H12 0.5507 0.2720 -0.1235 0.060 Uiso calc R 1
C C13 0.1620(3) 0.0701(3) -0.0634(3) 0.0463(6) Uani d . 1
H H13A 0.0948 0.0719 0.0126 0.056 Uiso calc R 1
H H13B 0.2317 -0.0344 -0.0728 0.056 Uiso calc R 1
C C14 0.4717(3) 0.0371(3) -0.2152(3) 0.0515(7) Uani d . 1
H H14A 0.4910 -0.0630 -0.1731 0.062 Uiso calc R 1
H H14B 0.3969 0.0498 -0.2784 0.062 Uiso calc R 1
C C15 0.0618(3) 0.1215(3) -0.1791(3) 0.0503(6) Uani d . 1
H H15A 0.1267 0.1352 -0.2527 0.060 Uiso calc R 1
H H15B 0.0233 0.0412 -0.1960 0.060 Uiso calc R 1
C C16 0.6214(3) 0.0406(3) -0.2825(3) 0.0498(7) Uani d . 1
H H16A 0.6965 0.0293 -0.2201 0.060 Uiso calc R 1
H H16B 0.6025 0.1390 -0.3274 0.060 Uiso calc R 1
C C17 -0.0748(3) 0.2680(4) -0.1618(3) 0.0575(7) Uani d . 1
H H17A -0.0376 0.3445 -0.1336 0.069 Uiso calc R 1
H H17B -0.1465 0.2501 -0.0953 0.069 Uiso calc R 1
C C18 0.6894(3) -0.0855(4) -0.3767(3) 0.0604(8) Uani d . 1
H H18A 0.7095 -0.1838 -0.3314 0.073 Uiso calc R 1
H H18B 0.6131 -0.0752 -0.4380 0.073 Uiso calc R 1
C C19 -0.1626(4) 0.3311(4) -0.2807(3) 0.0680(9) Uani d . 1
H H19A -0.2477 0.4233 -0.2623 0.102 Uiso calc R 1
H H19B -0.2019 0.2571 -0.3085 0.102 Uiso calc R 1
H H19C -0.0936 0.3526 -0.3464 0.102 Uiso calc R 1
C C20 0.8373(5) -0.0823(6) -0.4465(4) 0.0866(13) Uani d . 1
H H20A 0.8747 -0.1641 -0.5037 0.130 Uiso calc R 1
H H20B 0.9140 -0.0944 -0.3866 0.130 Uiso calc R 1
H H20C 0.8177 0.0135 -0.4937 0.130 Uiso calc R 1

loop_
_atom_site_aniso_label
_atom_site_aniso_U_11
_atom_site_aniso_U_22
_atom_site_aniso_U_33
_atom_site_aniso_U_12
_atom_site_aniso_U_13
_atom_site_aniso_U_23
S1 0.0432(4) 0.0556(4) 0.0568(5) -0.0203(3) 0.0164(3) -0.0206(3)
C1 0.0576(17) 0.080(2) 0.070(2) -0.0398(16) 0.0352(15) -0.0323(17)
C2 0.0596(17) 0.0696(18) 0.0622(18) -0.0334(15) 0.0336(14) -0.0329(15)
C3 0.0314(11) 0.0457(12) 0.0341(11) -0.0071(9) 0.0110(9) -0.0058(9)
C4 0.0615(18) 0.088(2) 0.090(2) -0.0447(18) 0.0481(18) -0.055(2)
C5 0.068(2) 0.090(2) 0.097(3) -0.0424(19) 0.054(2) -0.062(2)
C6 0.0326(11) 0.0505(14) 0.0415(13) -0.0084(10) 0.0130(10) -0.0066(10)
C7 0.0395(13) 0.0532(14) 0.0433(14) -0.0099(11) 0.0122(11) -0.0087(11)
C8 0.0372(12) 0.0506(14) 0.0393(13) -0.0113(11) 0.0109(10) -0.0059(10)
C9 0.0326(11) 0.0477(13) 0.0404(12) -0.0116(10) 0.0126(10) -0.0065(10)
C10 0.0321(11) 0.0443(12) 0.0366(12) -0.0116(9) 0.0080(9) -0.0025(9)
C11 0.0315(11) 0.0488(13) 0.0406(13) -0.0098(10) 0.0118(9) -0.0082(10)
C12 0.0360(12) 0.0596(15) 0.0526(15) -0.0182(11) 0.0201(11) -0.0148(12)
C13 0.0430(13) 0.0452(13) 0.0514(14) -0.0190(11) 0.0110(11) -0.0048(11)
C14 0.0385(13) 0.0582(16) 0.0552(16) -0.0142(12) 0.0173(11) -0.0212(13)
C15 0.0452(13) 0.0580(15) 0.0509(15) -0.0225(12) 0.0100(11) -0.0140(12)
C16 0.0374(13) 0.0617(16) 0.0442(14) -0.0113(12) 0.0149(11) -0.0129(12)
C17 0.0475(15) 0.0641(18) 0.0589(17) -0.0165(13) 0.0028(13) -0.0116(14)
C18 0.0478(15) 0.077(2) 0.0428(15) -0.0039(14) 0.0070(12) -0.0187(14)
C19 0.0546(18) 0.080(2) 0.068(2) -0.0214(17) -0.0071(15) -0.0038(17)
C20 0.063(2) 0.111(3) 0.061(2) -0.003(2) 0.0313(17) -0.018(2)

loop_
_atom_type_symbol
_atom_type_description
_atom_type_scat_dispersion_real
_atom_type_scat_dispersion_imag
_atom_type_scat_source
C C 0.0033 0.0016 ' International Tables Vol C Tables 4.2.6.8 and 6.1.1.4'
H H 0.0000 0.0000 ' International Tables Vol C Tables 4.2.6.8 and 6.1.1.4'
S S 0.1246 0.1234 ' International Tables Vol C Tables 4.2.6.8 and 6.1.1.4'

loop_
_geom_angle_atom_site_label_1
_geom_angle_atom_site_label_2
_geom_angle_atom_site_label_3
_geom_angle_site_symmetry_3
_geom_angle
C12 S1 C9 . 91.29(12)
C6 C1 C2 . 120.7(3)
C6 C1 H1A . 119.7
C2 C1 H1A . 119.7
C3 C2 C1 . 122.4(3)
C3 C2 H2A . 118.8
C1 C2 H2A . 118.8
C2 C3 C4 . 116.4(2)
C2 C3 C3 2_466 122.1(3)
C4 C3 C3 2_466 121.5(3)
C3 C4 C5 . 122.0(3)
C3 C4 H4A . 119.0
C5 C4 H4A . 119.0
C6 C5 C4 . 121.1(3)
C6 C5 H5A . 119.5
C4 C5 H5A . 119.5
C5 C6 C1 . 117.5(2)
C5 C6 C7 . 121.7(2)
C1 C6 C7 . 120.8(2)
C8 C7 C6 . 179.8(4)
C7 C8 C9 . 178.8(3)
C10 C9 C8 . 126.9(2)
C10 C9 S1 . 111.52(17)
C8 C9 S1 . 121.6(2)
C9 C10 C11 . 112.0(2)
C9 C10 C13 . 123.8(2)
C11 C10 C13 . 124.2(2)
C12 C11 C10 . 111.9(2)
C12 C11 C14 . 126.0(2)
C10 C11 C14 . 122.0(2)
C11 C12 S1 . 113.24(18)
C11 C12 H12 . 123.4
S1 C12 H12 . 123.4
C10 C13 C15 . 112.8(2)
C10 C13 H13A . 109.0
C15 C13 H13A . 109.0
C10 C13 H13B . 109.0
C15 C13 H13B . 109.0
H13A C13 H13B . 107.8
C16 C14 C11 . 115.3(2)
C16 C14 H14A . 108.5
C11 C14 H14A . 108.5
C16 C14 H14B . 108.5
C11 C14 H14B . 108.5
H14A C14 H14B . 107.5
C17 C15 C13 . 113.7(2)
C17 C15 H15A . 108.8
C13 C15 H15A . 108.8
C17 C15 H15B . 108.8
C13 C15 H15B . 108.8
H15A C15 H15B . 107.7
C14 C16 C18 . 112.4(2)
C14 C16 H16A . 109.1
C18 C16 H16A . 109.1
C14 C16 H16B . 109.1
C18 C16 H16B . 109.1
H16A C16 H16B . 107.9
C15 C17 C19 . 114.3(3)
C15 C17 H17A . 108.7
C19 C17 H17A . 108.7
C15 C17 H17B . 108.7
C19 C17 H17B . 108.7
H17A C17 H17B . 107.6
C20 C18 C16 . 113.2(3)
C20 C18 H18A . 108.9
C16 C18 H18A . 108.9
C20 C18 H18B . 108.9
C16 C18 H18B . 108.9
H18A C18 H18B . 107.7
C17 C19 H19A . 109.5
C17 C19 H19B . 109.5
H19A C19 H19B . 109.5
C17 C19 H19C . 109.5
H19A C19 H19C . 109.5
H19B C19 H19C . 109.5
C18 C20 H20A . 109.5
C18 C20 H20B . 109.5
H20A C20 H20B . 109.5
C18 C20 H20C . 109.5
H20A C20 H20C . 109.5
H20B C20 H20C . 109.5

loop_
_geom_bond_atom_site_label_1
_geom_bond_atom_site_label_2
_geom_bond_site_symmetry_2
_geom_bond_distance
S1 C12 . 1.702(3)
S1 C9 . 1.735(3)
C1 C6 . 1.385(4)
C1 C2 . 1.387(4)
C1 H1A . 0.9300
C2 C3 . 1.375(4)
C2 H2A . 0.9300
C3 C4 . 1.382(4)
C3 C3 2_466 1.490(4)
C4 C5 . 1.387(4)
C4 H4A . 0.9300
C5 C6 . 1.377(4)
C5 H5A . 0.9300
C6 C7 . 1.435(3)
C7 C8 . 1.193(3)
C8 C9 . 1.414(3)
C9 C10 . 1.382(3)
C10 C11 . 1.428(3)
C10 C13 . 1.507(4)
C11 C12 . 1.369(4)
C11 C14 . 1.514(3)
C12 H12 . 0.9300
C13 C15 . 1.539(4)
C13 H13A . 0.9700
C13 H13B . 0.9700
C14 C16 . 1.507(3)
C14 H14A . 0.9700
C14 H14B . 0.9700
C15 C17 . 1.511(4)
C15 H15A . 0.9700
C15 H15B . 0.9700
C16 C18 . 1.527(4)
C16 H16A . 0.9700
C16 H16B . 0.9700
C17 C19 . 1.519(5)
C17 H17A . 0.9700
C17 H17B . 0.9700
C18 C20 . 1.502(5)
C18 H18A . 0.9700
C18 H18B . 0.9700
C19 H19A . 0.9600
C19 H19B . 0.9600
C19 H19C . 0.9600
C20 H20A . 0.9600
C20 H20B . 0.9600
C20 H20C . 0.9600

loop_
_geom_torsion_atom_site_label_1
_geom_torsion_atom_site_label_2
_geom_torsion_atom_site_label_3
_geom_torsion_atom_site_label_4
_geom_torsion
C12 C11 C10 C9 -0.6(4)
C12 S1 C9 C10 0.1(8)
C10 C11 C12 S1 0.50(10)
C11 C12 S1 C9 -0.2000
C11 C10 C9 S1 0.4(9)
C11 C10 C9 C8 -179.9(8)
C12 S1 C9 C8 -179.7(4)
C7 C6 C5 C4 177.9(5)
C7 C6 C1 C2 -178.0(5)
C6 C5 C4 C3 0.0(4)
C6 C1 C2 C3 0.1(5)
C4 C5 C6 C1 -1.50(10)
C1 C2 C3 C4 -1.6000
C5 C4 C3 C2 1.5000
C5 C6 C1 C2 1.4(2)
C9 C8 C7 C6 93.5(2)
C10 C9 C8 C7 24.6(9)
S1 C9 C8 C7 -155.8(2)
C5 C6 C7 C8 -117.5(4)
C1 C6 C7 C8 61.9000
C4 C3 C3 C4 90.0000
